data_7219351
loop_
_publ_author_name
'Lobana, Tarlok Singh'
'Indoria, Shikha Indoria'
'Kaur, Harpreet'
'Arora, Daljit'
'Jassal, Amanpreet K.'
'Jasinski, Jerry P.'

_publ_section_title
;
 Synthesis and structures of 5-Nitro-salicylaldehyde thiosemicarbazonates
 of Copper(II) : molecular spectroscopy, ESI-mass, antimicrobial activity
 and cytotoxicity
;
_journal_name_full 'RSC Adv.'
_journal_paper_doi 10.1039/C4RA15006F
_journal_year 2015
_chemical_formula_moiety '4(C18 H14 Cu N6 O3 S), 3(C H4 O)'
_chemical_formula_sum 'C18.75 H17 Cu N6 O3.75 S'
_chemical_formula_weight 482.00
_chemical_name_systematic
; 
 ? 
;
_space_group_IT_number 14
_symmetry_cell_setting monoclinic
_symmetry_space_group_name_Hall '-P 2ybc'
_symmetry_space_group_name_H-M 'P 1 21/c 1'
_atom_sites_solution_hydrogens geom
_atom_sites_solution_primary direct
_atom_sites_solution_secondary difmap
_audit_creation_method SHELXL-97
_audit_update_record
;
2014-12-16 deposited with the CCDC.
2015-01-20 downloaded from the CCDC.
;
_cell_angle_alpha 90.00
_cell_angle_beta 107.3830(10)
_cell_angle_gamma 90.00
_cell_formula_units_Z 16
_cell_length_a 16.3302(4)
_cell_length_b 20.2955(5)
_cell_length_c 25.5819(7)
_cell_measurement_reflns_used 9969
_cell_measurement_temperature 100(2)
_cell_measurement_theta_max 25.73
_cell_measurement_theta_min 2.40
_cell_volume 8091.4(4)
_computing_cell_refinement 'Bruker SAINT'
_computing_data_collection 'Bruker APEX2'
_computing_data_reduction 'Bruker SAINT'
_computing_molecular_graphics 'Bruker SHELXTL'
_computing_publication_material 'Bruker SHELXTL'
_computing_structure_refinement 'SHELXL-97 (Sheldrick, 2008)'
_computing_structure_solution 'Sir-92 (Altomare et al., 1993)'
_diffrn_ambient_temperature 100(2)
_diffrn_measured_fraction_theta_full 0.999
_diffrn_measured_fraction_theta_max 0.999
_diffrn_measurement_device_type 'Bruker APEX-II CCD'
_diffrn_measurement_method '\f and \w scans'
_diffrn_radiation_monochromator graphite
_diffrn_radiation_source 'fine-focus sealed tube'
_diffrn_radiation_type MoK\a
_diffrn_radiation_wavelength 0.71073
_diffrn_reflns_av_R_equivalents 0.0462
_diffrn_reflns_av_sigmaI/netI 0.0552
_diffrn_reflns_limit_h_max 18
_diffrn_reflns_limit_h_min -19
_diffrn_reflns_limit_k_max 22
_diffrn_reflns_limit_k_min -24
_diffrn_reflns_limit_l_max 31
_diffrn_reflns_limit_l_min -30
_diffrn_reflns_number 57693
_diffrn_reflns_theta_full 25.75
_diffrn_reflns_theta_max 25.75
_diffrn_reflns_theta_min 1.30
_exptl_absorpt_coefficient_mu 1.222
_exptl_absorpt_correction_T_max 0.7453
_exptl_absorpt_correction_T_min 0.6532
_exptl_absorpt_correction_type multi-scan
_exptl_absorpt_process_details 'SADABS-2008/1 - Bruker AXS area detector scaling and absorption correction'
_exptl_crystal_colour Blue
_exptl_crystal_density_diffrn 1.583
_exptl_crystal_density_method 'not measured'
_exptl_crystal_description Prism
_exptl_crystal_F_000 3944
_exptl_crystal_size_max 0.13
_exptl_crystal_size_mid 0.09
_exptl_crystal_size_min 0.06
_refine_diff_density_max 2.078
_refine_diff_density_min -0.629
_refine_diff_density_rms 0.119
_refine_ls_extinction_method none
_refine_ls_goodness_of_fit_ref 0.888
_refine_ls_hydrogen_treatment mixed
_refine_ls_matrix_type full
_refine_ls_number_parameters 1126
_refine_ls_number_reflns 15443
_refine_ls_number_restraints 2
_refine_ls_restrained_S_all 0.888
_refine_ls_R_factor_all 0.1005
_refine_ls_R_factor_gt 0.0566
_refine_ls_shift/su_max 0.005
_refine_ls_shift/su_mean 0.000
_refine_ls_structure_factor_coef Fsqd
_refine_ls_weighting_details 'calc w=1/[\s^2^(Fo^2^)+(0.2000P)^2^+0.0000P] where P=(Fo^2^+2Fc^2^)/3'
_refine_ls_weighting_scheme calc
_refine_ls_wR_factor_gt 0.1733
_refine_ls_wR_factor_ref 0.2377
_reflns_number_gt 10120
_reflns_number_total 15443
_reflns_threshold_expression >2sigma(I)
_cod_data_source_file c4ra15006f2.cif
_cod_data_source_block 1
_cod_depositor_comments
;
The following automatic conversions were performed:

'_symmetry_cell_setting' value 'Monoclinic' changed to 'monoclinic'
according to
/usr/data/users/saulius/crontab/automatic-downloads/rss-feeds/RSC/lib/dictionaries/cif_core.dic
dictionary named 'cif_core.dic' version 2.4.2 from 2011-04-26.

'_exptl_absorpt_correction_type' value 'Multi-scan' changed to
'multi-scan' according to
/usr/data/users/saulius/crontab/automatic-downloads/rss-feeds/RSC/lib/dictionaries/cif_core.dic
dictionary named 'cif_core.dic' version 2.4.2 from 2011-04-26.

Automatic conversion script
Id: cif_fix_values 3008 2015-01-20 13:52:24Z robertas 
;
_cod_original_sg_symbol_H-M 'P 21/c'
_cod_database_code 7219351

loop_
_symmetry_equiv_pos_as_xyz
'x, y, z'
'-x, y+1/2, -z+1/2'
'-x, -y, -z'
'x, -y-1/2, z-1/2'

loop_
_atom_site_label
_atom_site_type_symbol
_atom_site_fract_x
_atom_site_fract_y
_atom_site_fract_z
_atom_site_U_iso_or_equiv
_atom_site_adp_type
_atom_site_occupancy
_atom_site_symmetry_multiplicity
_atom_site_calc_flag
_atom_site_refinement_flags
C1 C 0.3648(4) 0.7598(3) 0.4320(2) 0.0401(15) Uani 1 1 d .
H1 H 0.3443 0.7997 0.4430 0.048 Uiso 1 1 calc R
C2 C 0.3420(5) 0.7002(4) 0.4507(3) 0.060(2) Uani 1 1 d .
H2 H 0.3052 0.6992 0.4733 0.072 Uiso 1 1 calc R
C3 C 0.3739(6) 0.6424(4) 0.4359(3) 0.060(2) Uani 1 1 d .
H3 H 0.3622 0.6012 0.4497 0.072 Uiso 1 1 calc R
C4 C 0.4224(5) 0.6459(3) 0.4008(3) 0.0463(17) Uani 1 1 d .
H4 H 0.4435 0.6067 0.3891 0.056 Uiso 1 1 calc R
C5 C 0.4410(4) 0.7066(3) 0.3823(2) 0.0344(14) Uani 1 1 d .
C6 C 0.4889(4) 0.7148(3) 0.3407(2) 0.0329(13) Uani 1 1 d .
C7 C 0.5051(5) 0.6631(3) 0.3106(3) 0.0522(19) Uani 1 1 d .
H7 H 0.4887 0.6195 0.3166 0.063 Uiso 1 1 calc R
C8 C 0.5460(5) 0.6760(3) 0.2712(3) 0.056(2) Uani 1 1 d .
H8 H 0.5599 0.6406 0.2510 0.067 Uiso 1 1 calc R
C9 C 0.5661(4) 0.7388(3) 0.2613(3) 0.0467(17) Uani 1 1 d .
H9 H 0.5924 0.7483 0.2337 0.056 Uiso 1 1 calc R
C10 C 0.5469(4) 0.7886(3) 0.2929(2) 0.0375(14) Uani 1 1 d .
H10 H 0.5606 0.8326 0.2863 0.045 Uiso 1 1 calc R
C11 C 0.5964(3) 0.8736(3) 0.47868(19) 0.0231(11) Uani 1 1 d .
C12 C 0.6777(4) 0.8622(3) 0.5169(2) 0.0293(13) Uani 1 1 d .
H12 H 0.7234 0.8472 0.5042 0.035 Uiso 1 1 calc R
C13 C 0.6925(3) 0.8722(3) 0.5724(2) 0.0277(12) Uani 1 1 d .
H13 H 0.7473 0.8637 0.5977 0.033 Uiso 1 1 calc R
C14 C 0.6258(4) 0.8949(2) 0.5905(2) 0.0254(12) Uani 1 1 d .
C15 C 0.5475(4) 0.9128(2) 0.5547(2) 0.0241(12) Uani 1 1 d .
H15 H 0.5048 0.9318 0.5684 0.029 Uiso 1 1 calc R
C16 C 0.5310(3) 0.9029(2) 0.4983(2) 0.0222(11) Uani 1 1 d .
C17 C 0.4490(3) 0.9249(2) 0.4631(2) 0.0225(11) Uani 1 1 d .
H17 H 0.4133 0.9491 0.4795 0.027 Uiso 1 1 calc R
C18 C 0.3196(3) 0.9347(3) 0.32988(19) 0.0231(11) Uani 1 1 d .
C19 C 0.1334(4) 0.6843(3) 0.3191(2) 0.0301(13) Uani 1 1 d .
H19 H 0.1324 0.6382 0.3127 0.036 Uiso 1 1 calc R
C20 C 0.1874(4) 0.7228(3) 0.2999(2) 0.0387(15) Uani 1 1 d .
H20 H 0.2227 0.7039 0.2803 0.046 Uiso 1 1 calc R
C21 C 0.1891(4) 0.7899(3) 0.3101(3) 0.0425(16) Uani 1 1 d .
H21 H 0.2258 0.8178 0.2973 0.051 Uiso 1 1 calc R
C22 C 0.1378(4) 0.8162(3) 0.3385(2) 0.0359(14) Uani 1 1 d .
H22 H 0.1395 0.8620 0.3461 0.043 Uiso 1 1 calc R
C23 C 0.0832(3) 0.7749(3) 0.3562(2) 0.0246(12) Uani 1 1 d .
C24 C 0.0281(4) 0.7981(3) 0.3883(2) 0.0271(12) Uani 1 1 d .
C25 C 0.0088(4) 0.8641(3) 0.3940(3) 0.0371(14) Uani 1 1 d .
H25 H 0.0307 0.8972 0.3755 0.045 Uiso 1 1 calc R
C26 C -0.0422(4) 0.8818(3) 0.4265(3) 0.0393(15) Uani 1 1 d .
H26 H -0.0539 0.9269 0.4315 0.047 Uiso 1 1 calc R
C27 C -0.0756(4) 0.8328(3) 0.4514(3) 0.0383(15) Uani 1 1 d .
H27 H -0.1110 0.8433 0.4737 0.046 Uiso 1 1 calc R
C28 C -0.0562(4) 0.7677(3) 0.4430(2) 0.0340(14) Uani 1 1 d .
H28 H -0.0792 0.7337 0.4600 0.041 Uiso 1 1 calc R
C29 C 0.1201(3) 0.6076(2) 0.4840(2) 0.0225(11) Uani 1 1 d .
C30 C 0.2010(3) 0.6041(3) 0.5236(2) 0.0265(12) Uani 1 1 d .
H30 H 0.2506 0.6117 0.5123 0.032 Uiso 1 1 calc R
C31 C 0.2116(3) 0.5904(3) 0.5775(2) 0.0263(12) Uani 1 1 d .
H31 H 0.2672 0.5891 0.6033 0.032 Uiso 1 1 calc R
C32 C 0.1387(4) 0.5781(3) 0.59366(19) 0.0242(12) Uani 1 1 d .
C33 C 0.0574(3) 0.5771(2) 0.5568(2) 0.0233(11) Uani 1 1 d .
H33 H 0.0093 0.5663 0.5688 0.028 Uiso 1 1 calc R
C34 C 0.0459(3) 0.5918(2) 0.50155(19) 0.0194(11) Uani 1 1 d .
C35 C -0.0398(3) 0.5846(2) 0.46441(19) 0.0204(11) Uani 1 1 d .
H35 H -0.0824 0.5668 0.4788 0.025 Uiso 1 1 calc R
C36 C -0.1692(3) 0.6019(2) 0.33204(19) 0.0204(11) Uani 1 1 d .
C37 C 0.3846(4) 0.8212(3) 0.1659(2) 0.0327(13) Uani 1 1 d .
H37 H 0.3691 0.8550 0.1868 0.039 Uiso 1 1 calc R
C38 C 0.3502(4) 0.7595(4) 0.1661(3) 0.0515(18) Uani 1 1 d .
H38 H 0.3108 0.7514 0.1862 0.062 Uiso 1 1 calc R
C39 C 0.3733(5) 0.7092(4) 0.1367(3) 0.058(2) Uani 1 1 d .
H39 H 0.3507 0.6660 0.1369 0.070 Uiso 1 1 calc R
C40 C 0.4296(4) 0.7229(3) 0.1072(3) 0.0465(17) Uani 1 1 d .
H40 H 0.4470 0.6892 0.0870 0.056 Uiso 1 1 calc R
C41 C 0.4609(4) 0.7876(3) 0.1076(2) 0.0327(13) Uani 1 1 d .
C42 C 0.5183(4) 0.8072(3) 0.0759(2) 0.0289(13) Uani 1 1 d .
C43 C 0.5421(4) 0.7661(3) 0.0395(2) 0.0379(15) Uani 1 1 d .
H43 H 0.5222 0.7218 0.0346 0.045 Uiso 1 1 calc R
C44 C 0.5955(4) 0.7901(3) 0.0104(2) 0.0408(16) Uani 1 1 d .
H44 H 0.6128 0.7621 -0.0141 0.049 Uiso 1 1 calc R
C45 C 0.6226(4) 0.8535(3) 0.0170(3) 0.0407(16) Uani 1 1 d .
H45 H 0.6587 0.8705 -0.0028 0.049 Uiso 1 1 calc R
C46 C 0.5965(4) 0.8929(3) 0.0533(2) 0.0337(14) Uani 1 1 d .
H46 H 0.6148 0.9376 0.0576 0.040 Uiso 1 1 calc R
C47 C 0.6214(3) 0.9352(3) 0.2418(2) 0.0247(12) Uani 1 1 d .
C48 C 0.7008(4) 0.9165(3) 0.2810(2) 0.0297(13) Uani 1 1 d .
H48 H 0.7417 0.8925 0.2689 0.036 Uiso 1 1 calc R
C49 C 0.7195(4) 0.9320(3) 0.3349(2) 0.0306(13) Uani 1 1 d .
H49 H 0.7728 0.9197 0.3601 0.037 Uiso 1 1 calc R
C50 C 0.6582(3) 0.9667(3) 0.3527(2) 0.0267(12) Uani 1 1 d .
C51 C 0.5812(3) 0.9860(3) 0.3167(2) 0.0249(12) Uani 1 1 d .
H51 H 0.5414 1.0096 0.3300 0.030 Uiso 1 1 calc R
C52 C 0.5607(3) 0.9715(2) 0.2613(2) 0.0220(11) Uani 1 1 d .
C53 C 0.4801(3) 0.9960(2) 0.2262(2) 0.0228(11) Uani 1 1 d .
H53 H 0.4438 1.0185 0.2432 0.027 Uiso 1 1 calc R
C54 C 0.3577(3) 1.0221(2) 0.0932(2) 0.0241(11) Uani 1 1 d .
C55 C 0.1338(4) 0.6008(3) 0.0542(2) 0.0310(13) Uani 1 1 d .
H55 H 0.1354 0.5543 0.0502 0.037 Uiso 1 1 calc R
C56 C 0.1692(4) 0.6408(3) 0.0222(2) 0.0385(15) Uani 1 1 d .
H56 H 0.1947 0.6220 -0.0032 0.046 Uiso 1 1 calc R
C57 C 0.1665(4) 0.7079(3) 0.0283(2) 0.0387(15) Uani 1 1 d .
H57 H 0.1898 0.7363 0.0069 0.046 Uiso 1 1 calc R
C58 C 0.1300(4) 0.7335(3) 0.0656(2) 0.0364(14) Uani 1 1 d .
H58 H 0.1273 0.7799 0.0698 0.044 Uiso 1 1 calc R
C59 C 0.0969(3) 0.6921(3) 0.0971(2) 0.0265(12) Uani 1 1 d .
C60 C 0.0551(4) 0.7160(3) 0.1382(2) 0.0280(12) Uani 1 1 d .
C61 C 0.0614(5) 0.7815(3) 0.1552(3) 0.0441(16) Uani 1 1 d .
H61 H 0.0943 0.8125 0.1421 0.053 Uiso 1 1 calc R
C62 C 0.0180(5) 0.8001(3) 0.1920(3) 0.0490(18) Uani 1 1 d .
H62 H 0.0211 0.8443 0.2047 0.059 Uiso 1 1 calc R
C63 C -0.0297(4) 0.7538(3) 0.2100(2) 0.0379(15) Uani 1 1 d .
H63 H -0.0606 0.7659 0.2347 0.045 Uiso 1 1 calc R
C64 C -0.0315(4) 0.6902(3) 0.1917(2) 0.0339(14) Uani 1 1 d .
H64 H -0.0637 0.6583 0.2044 0.041 Uiso 1 1 calc R
C65 C 0.1484(4) 0.5383(3) 0.2407(2) 0.0264(12) Uani 1 1 d .
C66 C 0.2308(4) 0.5395(3) 0.2803(2) 0.0336(14) Uani 1 1 d .
H66 H 0.2790 0.5519 0.2690 0.040 Uiso 1 1 calc R
C67 C 0.2432(4) 0.5233(3) 0.3341(2) 0.0331(13) Uani 1 1 d .
H67 H 0.2991 0.5243 0.3595 0.040 Uiso 1 1 calc R
C68 C 0.1715(4) 0.5048(3) 0.3514(2) 0.0313(13) Uani 1 1 d .
C69 C 0.0914(4) 0.5015(3) 0.3140(2) 0.0271(12) Uani 1 1 d .
H69 H 0.0441 0.4883 0.3260 0.033 Uiso 1 1 calc R
C70 C 0.0773(4) 0.5169(2) 0.2587(2) 0.0257(12) Uani 1 1 d .
C71 C -0.0082(4) 0.5071(2) 0.2226(2) 0.0257(12) Uani 1 1 d .
H71 H -0.0498 0.4900 0.2382 0.031 Uiso 1 1 calc R
C72 C -0.1376(3) 0.5104(2) 0.08922(19) 0.0220(11) Uani 1 1 d .
C73 C 0.7304(6) 0.7363(5) 0.3815(4) 0.091(3) Uani 1 1 d .
H73A H 0.7512 0.7657 0.3579 0.137 Uiso 1 1 calc R
H73B H 0.6741 0.7186 0.3609 0.137 Uiso 1 1 calc R
H73C H 0.7710 0.6999 0.3939 0.137 Uiso 1 1 calc R
C74 C 0.8471(6) 0.7094(5) 0.5550(3) 0.090(3) Uani 1 1 d .
H74A H 0.8893 0.6801 0.5793 0.135 Uiso 1 1 calc R
H74B H 0.7993 0.7166 0.5701 0.135 Uiso 1 1 calc R
H74C H 0.8742 0.7517 0.5520 0.135 Uiso 1 1 calc R
C75 C 0.7479(6) 0.7835(6) 0.1782(5) 0.119(5) Uani 1 1 d .
H75A H 0.7677 0.8251 0.1667 0.179 Uiso 1 1 calc R
H75B H 0.7467 0.7494 0.1508 0.179 Uiso 1 1 calc R
H75C H 0.7872 0.7700 0.2136 0.179 Uiso 1 1 calc R
N1 N 0.4144(3) 0.7622(2) 0.39920(18) 0.0308(11) Uani 1 1 d .
N2 N 0.5102(3) 0.7778(2) 0.33217(17) 0.0253(10) Uani 1 1 d .
N3 N 0.6389(3) 0.9017(2) 0.64901(18) 0.0303(11) Uani 1 1 d .
N4 N 0.4205(3) 0.9142(2) 0.41087(16) 0.0207(9) Uani 1 1 d .
N5 N 0.3414(3) 0.9430(2) 0.38397(16) 0.0235(10) Uani 1 1 d .
N6 N 0.2448(3) 0.9609(2) 0.30030(17) 0.0294(11) Uani 1 1 d D
H6A H 0.234(4) 0.961(3) 0.2652(9) 0.035 Uiso 1 1 d D
H6B H 0.217(3) 0.978(3) 0.322(2) 0.035 Uiso 1 1 d D
N7 N 0.0818(3) 0.7092(2) 0.34643(17) 0.0237(10) Uani 1 1 d .
N8 N -0.0064(3) 0.7506(2) 0.41168(18) 0.0277(10) Uani 1 1 d .
N9 N 0.1494(3) 0.5643(2) 0.65080(17) 0.0267(10) Uani 1 1 d .
N10 N -0.0630(3) 0.6007(2) 0.41326(16) 0.0205(9) Uani 1 1 d .
N11 N -0.1475(3) 0.5858(2) 0.38449(16) 0.0222(9) Uani 1 1 d .
N12 N -0.2484(3) 0.5896(3) 0.3010(2) 0.0340(13) Uani 1 1 d .
H12A H -0.271(5) 0.573(4) 0.312(3) 0.041 Uiso 1 1 d .
H12B H -0.262(4) 0.602(3) 0.268(3) 0.041 Uiso 1 1 d .
N13 N 0.4386(3) 0.8354(2) 0.13766(17) 0.0283(10) Uani 1 1 d .
N14 N 0.5467(3) 0.8707(2) 0.08244(17) 0.0253(10) Uani 1 1 d .
N15 N 0.6792(3) 0.9837(2) 0.41018(18) 0.0305(11) Uani 1 1 d .
N16 N 0.4529(3) 0.9899(2) 0.17334(16) 0.0214(9) Uani 1 1 d .
N17 N 0.3765(3) 1.0227(2) 0.14732(17) 0.0238(10) Uani 1 1 d .
N18 N 0.2853(3) 1.0529(2) 0.06409(18) 0.0282(11) Uani 1 1 d .
H18A H 0.254(4) 1.065(3) 0.082(2) 0.034 Uiso 1 1 d .
H18B H 0.273(4) 1.045(3) 0.026(2) 0.034 Uiso 1 1 d .
N19 N 0.0973(3) 0.6263(2) 0.09081(17) 0.0250(10) Uani 1 1 d .
N20 N 0.0112(3) 0.6713(2) 0.15617(17) 0.0278(10) Uani 1 1 d .
N21 N 0.1834(3) 0.4884(2) 0.40785(18) 0.0309(11) Uani 1 1 d .
N22 N -0.0330(3) 0.5197(2) 0.17059(16) 0.0232(10) Uani 1 1 d .
N23 N -0.1168(3) 0.5010(2) 0.14289(16) 0.0217(9) Uani 1 1 d .
N24 N -0.2151(3) 0.4881(2) 0.05880(19) 0.0262(10) Uani 1 1 d .
H24A H -0.247(4) 0.481(3) 0.075(2) 0.031 Uiso 1 1 d .
H24B H -0.231(4) 0.499(3) 0.025(2) 0.031 Uiso 1 1 d .
O1 O 0.5845(2) 0.85645(17) 0.42807(14) 0.0263(8) Uani 1 1 d .
O2 O 0.7098(3) 0.8862(2) 0.68049(15) 0.0460(12) Uani 1 1 d .
O3 O 0.5798(3) 0.9199(2) 0.66596(15) 0.0348(10) Uani 1 1 d .
O4 O 0.1147(2) 0.62393(19) 0.43425(14) 0.0267(8) Uani 1 1 d .
O5 O 0.2229(3) 0.5670(2) 0.68315(15) 0.0388(10) Uani 1 1 d .
O6 O 0.0862(3) 0.55246(19) 0.66606(14) 0.0318(9) Uani 1 1 d .
O7 O 0.6083(2) 0.9178(2) 0.19148(14) 0.0295(9) Uani 1 1 d .
O8 O 0.7472(2) 0.9641(2) 0.44193(15) 0.0361(10) Uani 1 1 d .
O9 O 0.6281(3) 1.0184(2) 0.42585(16) 0.0454(11) Uani 1 1 d .
O10 O 0.1410(2) 0.55606(19) 0.19090(14) 0.0289(9) Uani 1 1 d .
O11 O 0.2551(2) 0.4960(2) 0.44106(15) 0.0369(10) Uani 1 1 d .
O12 O 0.1223(3) 0.4674(2) 0.42130(16) 0.0427(11) Uani 1 1 d .
O13 O 0.7231(3) 0.7705(3) 0.4257(2) 0.0670(15) Uani 1 1 d .
H13A H 0.6774 0.7925 0.4167 0.080 Uiso 1 1 calc R
O14 O 0.8169(4) 0.6812(3) 0.5041(3) 0.0794(17) Uani 1 1 d .
H14 H 0.7870 0.7088 0.4819 0.095 Uiso 1 1 calc R
O15 O 0.6736(5) 0.7910(4) 0.1825(3) 0.116(3) Uani 1 1 d .
H15A H 0.6620 0.8314 0.1817 0.139 Uiso 1 1 calc R
S1 S 0.37738(9) 0.89082(7) 0.29470(5) 0.0247(3) Uani 1 1 d .
S2 S -0.10021(9) 0.63956(7) 0.30050(5) 0.0283(3) Uani 1 1 d .
S3 S 0.41952(9) 0.98518(7) 0.05658(5) 0.0284(3) Uani 1 1 d .
S4 S -0.07191(9) 0.54540(7) 0.05450(5) 0.0283(3) Uani 1 1 d .
Cu1 Cu 0.47173(4) 0.85174(3) 0.37167(2) 0.02090(18) Uani 1 1 d .
Cu2 Cu 0.00918(4) 0.65038(3) 0.37871(2) 0.02027(18) Uani 1 1 d .
Cu3 Cu 0.50315(4) 0.93148(3) 0.13024(2) 0.02236(19) Uani 1 1 d .
Cu4 Cu 0.03462(4) 0.56959(3) 0.13192(2) 0.02310(19) Uani 1 1 d .

loop_
_atom_site_aniso_label
_atom_site_aniso_U_11
_atom_site_aniso_U_22
_atom_site_aniso_U_33
_atom_site_aniso_U_23
_atom_site_aniso_U_13
_atom_site_aniso_U_12
C1 0.048(4) 0.043(4) 0.034(3) -0.004(3) 0.018(3) -0.010(3)
C2 0.092(6) 0.045(4) 0.053(5) -0.010(3) 0.040(5) -0.024(4)
C3 0.096(6) 0.048(5) 0.036(4) 0.009(3) 0.018(4) -0.027(4)
C4 0.069(5) 0.029(3) 0.040(4) -0.001(3) 0.015(4) -0.003(3)
C5 0.044(4) 0.028(3) 0.024(3) 0.000(2) 0.001(3) -0.005(3)
C6 0.040(3) 0.022(3) 0.033(3) 0.001(2) 0.006(3) 0.004(3)
C7 0.075(5) 0.030(3) 0.056(4) -0.008(3) 0.027(4) 0.005(4)
C8 0.062(5) 0.041(4) 0.071(5) -0.023(4) 0.029(4) 0.005(4)
C9 0.049(4) 0.059(5) 0.038(4) -0.010(3) 0.022(3) 0.005(3)
C10 0.037(3) 0.042(4) 0.033(3) 0.000(3) 0.010(3) 0.003(3)
C11 0.033(3) 0.025(3) 0.011(2) 0.002(2) 0.006(2) -0.007(2)
C12 0.037(3) 0.032(3) 0.017(3) -0.004(2) 0.004(2) -0.001(3)
C13 0.025(3) 0.033(3) 0.018(3) -0.003(2) -0.004(2) 0.000(2)
C14 0.040(3) 0.022(3) 0.013(2) -0.001(2) 0.006(2) -0.001(2)
C15 0.033(3) 0.019(3) 0.018(3) -0.004(2) 0.004(2) -0.002(2)
C16 0.028(3) 0.022(3) 0.014(2) 0.001(2) 0.002(2) -0.002(2)
C17 0.030(3) 0.018(3) 0.019(3) -0.003(2) 0.006(2) -0.002(2)
C18 0.026(3) 0.028(3) 0.013(2) 0.000(2) 0.001(2) 0.000(2)
C19 0.031(3) 0.032(3) 0.026(3) -0.001(2) 0.007(2) -0.005(3)
C20 0.039(4) 0.045(4) 0.039(4) 0.001(3) 0.021(3) -0.007(3)
C21 0.040(4) 0.041(4) 0.049(4) 0.002(3) 0.017(3) -0.016(3)
C22 0.041(4) 0.032(3) 0.035(3) -0.005(3) 0.012(3) -0.011(3)
C23 0.028(3) 0.025(3) 0.018(3) 0.001(2) 0.001(2) -0.002(2)
C24 0.033(3) 0.029(3) 0.016(3) 0.002(2) 0.001(2) -0.005(2)
C25 0.047(4) 0.026(3) 0.040(4) -0.003(3) 0.015(3) -0.006(3)
C26 0.044(4) 0.028(3) 0.043(4) -0.009(3) 0.009(3) -0.003(3)
C27 0.034(3) 0.041(4) 0.044(4) -0.016(3) 0.018(3) -0.005(3)
C28 0.040(4) 0.031(3) 0.036(3) -0.005(3) 0.018(3) -0.007(3)
C29 0.026(3) 0.020(3) 0.020(3) -0.001(2) 0.004(2) 0.004(2)
C30 0.023(3) 0.034(3) 0.021(3) 0.004(2) 0.003(2) 0.002(2)
C31 0.024(3) 0.032(3) 0.019(3) 0.003(2) 0.001(2) 0.000(2)
C32 0.036(3) 0.023(3) 0.010(2) 0.002(2) 0.002(2) 0.002(2)
C33 0.029(3) 0.021(3) 0.018(3) -0.001(2) 0.005(2) -0.003(2)
C34 0.025(3) 0.019(2) 0.013(2) 0.0001(19) 0.004(2) 0.002(2)
C35 0.027(3) 0.020(3) 0.015(2) 0.002(2) 0.006(2) -0.001(2)
C36 0.021(3) 0.025(3) 0.014(2) -0.001(2) 0.003(2) -0.002(2)
C37 0.032(3) 0.043(4) 0.024(3) -0.004(3) 0.009(3) 0.006(3)
C38 0.038(4) 0.067(5) 0.055(4) -0.012(4) 0.023(3) -0.012(4)
C39 0.054(5) 0.051(4) 0.077(5) -0.017(4) 0.032(4) -0.026(4)
C40 0.052(4) 0.037(4) 0.054(4) -0.014(3) 0.020(4) -0.008(3)
C41 0.041(3) 0.036(3) 0.018(3) -0.003(2) 0.004(3) 0.003(3)
C42 0.039(3) 0.025(3) 0.019(3) -0.001(2) 0.003(2) 0.010(3)
C43 0.054(4) 0.026(3) 0.036(3) 0.001(3) 0.016(3) 0.009(3)
C44 0.060(4) 0.034(3) 0.033(3) 0.004(3) 0.021(3) 0.023(3)
C45 0.048(4) 0.043(4) 0.034(3) 0.008(3) 0.016(3) 0.014(3)
C46 0.033(3) 0.037(3) 0.030(3) 0.002(3) 0.007(3) 0.007(3)
C47 0.025(3) 0.032(3) 0.013(2) 0.000(2) 0.000(2) 0.001(2)
C48 0.025(3) 0.041(3) 0.020(3) 0.000(2) 0.002(2) 0.003(3)
C49 0.025(3) 0.040(3) 0.022(3) 0.002(2) -0.001(2) 0.004(3)
C50 0.030(3) 0.033(3) 0.012(2) 0.001(2) -0.003(2) -0.006(2)
C51 0.026(3) 0.030(3) 0.017(3) -0.001(2) 0.004(2) -0.001(2)
C52 0.025(3) 0.023(3) 0.016(3) 0.000(2) 0.002(2) -0.005(2)
C53 0.028(3) 0.020(3) 0.018(3) -0.005(2) 0.004(2) -0.001(2)
C54 0.028(3) 0.021(3) 0.020(3) 0.000(2) 0.003(2) 0.002(2)
C55 0.034(3) 0.033(3) 0.026(3) -0.005(2) 0.008(3) 0.002(3)
C56 0.040(4) 0.052(4) 0.027(3) -0.007(3) 0.015(3) -0.002(3)
C57 0.048(4) 0.042(4) 0.032(3) -0.005(3) 0.021(3) -0.008(3)
C58 0.045(4) 0.034(3) 0.030(3) 0.002(3) 0.010(3) -0.005(3)
C59 0.026(3) 0.028(3) 0.023(3) -0.002(2) 0.002(2) -0.003(2)
C60 0.035(3) 0.025(3) 0.022(3) 0.004(2) 0.006(2) -0.001(2)
C61 0.064(5) 0.032(3) 0.040(4) -0.003(3) 0.022(3) -0.009(3)
C62 0.084(5) 0.033(3) 0.034(4) -0.007(3) 0.022(4) -0.002(4)
C63 0.047(4) 0.043(4) 0.026(3) 0.001(3) 0.014(3) 0.010(3)
C64 0.037(3) 0.047(4) 0.019(3) 0.003(3) 0.010(3) -0.002(3)
C65 0.035(3) 0.022(3) 0.018(3) 0.000(2) 0.002(2) 0.003(2)
C66 0.027(3) 0.048(4) 0.024(3) -0.003(3) 0.004(2) 0.005(3)
C67 0.029(3) 0.044(4) 0.022(3) -0.002(2) 0.001(2) 0.002(3)
C68 0.040(3) 0.032(3) 0.014(3) 0.000(2) -0.004(2) 0.004(3)
C69 0.030(3) 0.030(3) 0.017(3) 0.003(2) 0.000(2) -0.002(2)
C70 0.035(3) 0.021(3) 0.015(3) -0.001(2) -0.002(2) -0.002(2)
C71 0.034(3) 0.021(3) 0.016(3) 0.000(2) 0.000(2) -0.005(2)
C72 0.030(3) 0.022(3) 0.010(2) -0.0027(19) -0.001(2) -0.001(2)
C73 0.060(6) 0.100(7) 0.092(7) -0.046(6) -0.010(5) 0.026(5)
C74 0.071(6) 0.134(9) 0.051(5) -0.022(6) -0.004(5) -0.024(6)
C75 0.040(5) 0.176(12) 0.152(11) -0.065(9) 0.045(6) 0.015(6)
N1 0.039(3) 0.025(2) 0.026(2) 0.002(2) 0.006(2) -0.004(2)
N2 0.031(3) 0.024(2) 0.019(2) -0.0038(18) 0.0053(19) 0.003(2)
N3 0.044(3) 0.027(3) 0.017(2) -0.0036(19) 0.005(2) -0.002(2)
N4 0.029(2) 0.017(2) 0.015(2) -0.0009(17) 0.0045(18) -0.0013(18)
N5 0.025(2) 0.030(2) 0.014(2) -0.0016(18) 0.0021(18) 0.0020(19)
N6 0.037(3) 0.035(3) 0.011(2) -0.002(2) 0.001(2) 0.009(2)
N7 0.029(2) 0.024(2) 0.017(2) -0.0001(18) 0.0056(19) -0.0074(19)
N8 0.035(3) 0.019(2) 0.029(2) -0.0027(19) 0.010(2) -0.003(2)
N9 0.031(3) 0.030(3) 0.016(2) 0.0027(18) 0.002(2) -0.002(2)
N10 0.023(2) 0.022(2) 0.013(2) -0.0025(17) 0.0003(18) -0.0009(18)
N11 0.018(2) 0.031(2) 0.015(2) 0.0003(18) 0.0000(18) -0.0074(19)
N12 0.033(3) 0.051(3) 0.013(2) 0.007(2) -0.001(2) -0.010(2)
N13 0.031(3) 0.029(2) 0.019(2) -0.0009(19) -0.002(2) 0.002(2)
N14 0.026(2) 0.032(3) 0.016(2) -0.0007(19) 0.0040(19) 0.008(2)
N15 0.032(3) 0.038(3) 0.017(2) 0.001(2) 0.002(2) -0.002(2)
N16 0.023(2) 0.026(2) 0.011(2) -0.0017(17) -0.0001(18) 0.0036(19)
N17 0.026(2) 0.026(2) 0.016(2) -0.0023(18) 0.0025(19) 0.0056(19)
N18 0.028(3) 0.042(3) 0.013(2) 0.001(2) 0.003(2) 0.010(2)
N19 0.023(2) 0.030(2) 0.022(2) 0.0011(19) 0.0054(19) -0.001(2)
N20 0.034(3) 0.026(2) 0.023(2) -0.0005(19) 0.007(2) -0.001(2)
N21 0.037(3) 0.033(3) 0.017(2) 0.0027(19) -0.002(2) 0.001(2)
N22 0.026(2) 0.024(2) 0.012(2) -0.0002(17) -0.0045(18) -0.0060(19)
N23 0.019(2) 0.028(2) 0.015(2) -0.0005(18) -0.0002(18) -0.0025(18)
N24 0.027(3) 0.035(3) 0.015(2) 0.000(2) 0.003(2) -0.004(2)
O1 0.027(2) 0.030(2) 0.0181(19) -0.0006(15) 0.0003(16) -0.0023(16)
O2 0.052(3) 0.056(3) 0.017(2) -0.0075(19) -0.010(2) 0.016(2)
O3 0.043(3) 0.040(2) 0.021(2) 0.0010(17) 0.0088(19) 0.005(2)
O4 0.0221(19) 0.041(2) 0.0163(18) 0.0053(16) 0.0051(15) 0.0010(17)
O5 0.029(2) 0.066(3) 0.0139(19) 0.0082(19) -0.0046(17) -0.003(2)
O6 0.034(2) 0.042(2) 0.0149(19) 0.0018(17) 0.0013(17) 0.0020(19)
O7 0.0193(19) 0.047(2) 0.0177(19) -0.0041(17) -0.0018(16) 0.0026(17)
O8 0.029(2) 0.051(3) 0.0171(19) 0.0035(18) -0.0098(17) -0.0008(19)
O9 0.049(3) 0.063(3) 0.017(2) -0.007(2) -0.001(2) 0.009(2)
O10 0.030(2) 0.037(2) 0.0178(19) 0.0010(16) 0.0042(16) 0.0022(17)
O11 0.027(2) 0.055(3) 0.019(2) 0.0016(18) -0.0072(17) -0.002(2)
O12 0.043(3) 0.057(3) 0.020(2) 0.0081(19) -0.0033(19) -0.012(2)
O13 0.048(3) 0.078(4) 0.065(3) -0.021(3) 0.001(3) 0.018(3)
O14 0.070(4) 0.081(4) 0.091(5) 0.012(4) 0.031(4) 0.000(3)
O15 0.119(6) 0.092(5) 0.146(7) 0.023(5) 0.055(6) 0.021(5)
S1 0.0271(7) 0.0335(8) 0.0122(6) -0.0016(5) 0.0037(5) 0.0023(6)
S2 0.0260(7) 0.0420(8) 0.0140(6) 0.0048(6) 0.0017(5) -0.0079(6)
S3 0.0313(8) 0.0373(8) 0.0138(6) 0.0004(5) 0.0023(6) 0.0128(6)
S4 0.0324(8) 0.0344(8) 0.0143(6) 0.0034(5) 0.0015(6) -0.0062(6)
Cu1 0.0262(4) 0.0213(4) 0.0132(3) -0.0022(2) 0.0027(3) 0.0004(3)
Cu2 0.0242(4) 0.0220(3) 0.0132(3) 0.0018(2) 0.0035(3) -0.0018(3)
Cu3 0.0244(4) 0.0258(4) 0.0139(3) -0.0023(2) 0.0011(3) 0.0045(3)
Cu4 0.0267(4) 0.0242(4) 0.0151(3) 0.0012(2) 0.0012(3) -0.0020(3)

loop_
_atom_type_symbol
_atom_type_description
_atom_type_scat_dispersion_real
_atom_type_scat_dispersion_imag
_atom_type_scat_source
C C 0.0033 0.0016 'International Tables Vol C Tables 4.2.6.8 and 6.1.1.4'
H H 0.0000 0.0000 'International Tables Vol C Tables 4.2.6.8 and 6.1.1.4'
N N 0.0061 0.0033 'International Tables Vol C Tables 4.2.6.8 and 6.1.1.4'
O O 0.0106 0.0060 'International Tables Vol C Tables 4.2.6.8 and 6.1.1.4'
S S 0.1246 0.1234 'International Tables Vol C Tables 4.2.6.8 and 6.1.1.4'
Cu Cu 0.3201 1.2651 'International Tables Vol C Tables 4.2.6.8 and 6.1.1.4'

loop_
_geom_angle_atom_site_label_1
_geom_angle_atom_site_label_2
_geom_angle_atom_site_label_3
_geom_angle
N1 C1 C2 121.7(6)
N1 C1 H1 119.2
C2 C1 H1 119.2
C3 C2 C1 118.8(7)
C3 C2 H2 120.6
C1 C2 H2 120.6
C4 C3 C2 118.5(6)
C4 C3 H3 120.7
C2 C3 H3 120.7
C3 C4 C5 119.9(6)
C3 C4 H4 120.0
C5 C4 H4 120.0
N1 C5 C4 121.3(6)
N1 C5 C6 115.2(5)
C4 C5 C6 123.4(6)
N2 C6 C7 121.8(6)
N2 C6 C5 115.4(5)
C7 C6 C5 122.7(5)
C6 C7 C8 118.6(6)
C6 C7 H7 120.7
C8 C7 H7 120.7
C9 C8 C7 120.4(6)
C9 C8 H8 119.8
C7 C8 H8 119.8
C8 C9 C10 117.8(6)
C8 C9 H9 121.1
C10 C9 H9 121.1
N2 C10 C9 123.4(6)
N2 C10 H10 118.3
C9 C10 H10 118.3
O1 C11 C12 118.5(5)
O1 C11 C16 123.6(5)
C12 C11 C16 117.9(4)
C13 C12 C11 121.8(5)
C13 C12 H12 119.1
C11 C12 H12 119.1
C14 C13 C12 118.5(5)
C14 C13 H13 120.7
C12 C13 H13 120.7
C15 C14 C13 122.2(5)
C15 C14 N3 118.6(5)
C13 C14 N3 119.1(5)
C14 C15 C16 119.9(5)
C14 C15 H15 120.0
C16 C15 H15 120.0
C15 C16 C11 119.0(5)
C15 C16 C17 117.1(5)
C11 C16 C17 123.9(4)
N4 C17 C16 124.9(5)
N4 C17 H17 117.6
C16 C17 H17 117.6
N5 C18 N6 116.8(5)
N5 C18 S1 126.0(4)
N6 C18 S1 117.2(4)
N7 C19 C20 122.8(5)
N7 C19 H19 118.6
C20 C19 H19 118.6
C19 C20 C21 118.0(6)
C19 C20 H20 121.0
C21 C20 H20 121.0
C22 C21 C20 120.1(6)
C22 C21 H21 120.0
C20 C21 H21 120.0
C21 C22 C23 119.4(6)
C21 C22 H22 120.3
C23 C22 H22 120.3
N7 C23 C22 120.5(5)
N7 C23 C24 116.1(5)
C22 C23 C24 123.3(5)
N8 C24 C25 120.3(5)
N8 C24 C23 115.4(5)
C25 C24 C23 124.3(5)
C26 C25 C24 120.4(6)
C26 C25 H25 119.8
C24 C25 H25 119.8
C27 C26 C25 118.7(6)
C27 C26 H26 120.6
C25 C26 H26 120.6
C26 C27 C28 118.4(6)
C26 C27 H27 120.8
C28 C27 H27 120.8
N8 C28 C27 122.9(6)
N8 C28 H28 118.6
C27 C28 H28 118.6
O4 C29 C30 119.7(5)
O4 C29 C34 123.0(5)
C30 C29 C34 117.3(5)
C31 C30 C29 123.0(5)
C31 C30 H30 118.5
C29 C30 H30 118.5
C30 C31 C32 118.3(5)
C30 C31 H31 120.9
C32 C31 H31 120.9
C33 C32 C31 122.2(5)
C33 C32 N9 119.2(5)
C31 C32 N9 118.6(5)
C32 C33 C34 119.8(5)
C32 C33 H33 120.1
C34 C33 H33 120.1
C33 C34 C35 116.9(5)
C33 C34 C29 119.2(5)
C35 C34 C29 123.7(4)
N10 C35 C34 125.1(5)
N10 C35 H35 117.5
C34 C35 H35 117.5
N11 C36 N12 118.6(5)
N11 C36 S2 124.3(4)
N12 C36 S2 117.1(4)
N13 C37 C38 122.6(6)
N13 C37 H37 118.7
C38 C37 H37 118.7
C37 C38 C39 119.6(6)
C37 C38 H38 120.2
C39 C38 H38 120.2
C40 C39 C38 118.8(6)
C40 C39 H39 120.6
C38 C39 H39 120.6
C39 C40 C41 118.9(6)
C39 C40 H40 120.6
C41 C40 H40 120.6
N13 C41 C40 121.0(6)
N13 C41 C42 116.3(5)
C40 C41 C42 122.7(5)
N14 C42 C43 119.8(5)
N14 C42 C41 116.1(5)
C43 C42 C41 124.1(5)
C42 C43 C44 119.5(6)
C42 C43 H43 120.3
C44 C43 H43 120.3
C45 C44 C43 120.0(6)
C45 C44 H44 120.0
C43 C44 H44 120.0
C44 C45 C46 118.5(6)
C44 C45 H45 120.7
C46 C45 H45 120.7
N14 C46 C45 122.6(6)
N14 C46 H46 118.7
C45 C46 H46 118.7
O7 C47 C48 118.2(5)
O7 C47 C52 124.0(5)
C48 C47 C52 117.8(5)
C49 C48 C47 122.0(5)
C49 C48 H48 119.0
C47 C48 H48 119.0
C48 C49 C50 118.7(5)
C48 C49 H49 120.6
C50 C49 H49 120.6
C51 C50 C49 121.4(5)
C51 C50 N15 120.3(5)
C49 C50 N15 118.2(5)
C50 C51 C52 121.3(5)
C50 C51 H51 119.4
C52 C51 H51 119.4
C51 C52 C47 118.7(5)
C51 C52 C53 117.4(5)
C47 C52 C53 123.8(5)
N16 C53 C52 125.4(5)
N16 C53 H53 117.3
C52 C53 H53 117.3
N17 C54 N18 117.6(5)
N17 C54 S3 125.2(4)
N18 C54 S3 117.2(4)
N19 C55 C56 121.9(5)
N19 C55 H55 119.1
C56 C55 H55 119.1
C57 C56 C55 118.6(5)
C57 C56 H56 120.7
C55 C56 H56 120.7
C58 C57 C56 119.4(6)
C58 C57 H57 120.3
C56 C57 H57 120.3
C57 C58 C59 120.2(6)
C57 C58 H58 119.9
C59 C58 H58 119.9
N19 C59 C58 121.2(5)
N19 C59 C60 115.1(5)
C58 C59 C60 123.6(5)
N20 C60 C61 123.0(5)
N20 C60 C59 115.5(5)
C61 C60 C59 121.5(5)
C62 C61 C60 117.7(6)
C62 C61 H61 121.1
C60 C61 H61 121.1
C63 C62 C61 119.6(6)
C63 C62 H62 120.2
C61 C62 H62 120.2
C64 C63 C62 118.8(6)
C64 C63 H63 120.6
C62 C63 H63 120.6
N20 C64 C63 122.2(6)
N20 C64 H64 118.9
C63 C64 H64 118.9
O10 C65 C66 119.1(5)
O10 C65 C70 123.5(5)
C66 C65 C70 117.4(5)
C67 C66 C65 122.4(6)
C67 C66 H66 118.8
C65 C66 H66 118.8
C66 C67 C68 119.3(5)
C66 C67 H67 120.4
C68 C67 H67 120.4
C69 C68 C67 119.8(5)
C69 C68 N21 120.3(5)
C67 C68 N21 119.9(5)
C68 C69 C70 121.9(5)
C68 C69 H69 119.0
C70 C69 H69 119.0
C69 C70 C65 119.1(5)
C69 C70 C71 116.9(5)
C65 C70 C71 123.9(5)
N22 C71 C70 125.3(5)
N22 C71 H71 117.4
C70 C71 H71 117.4
N23 C72 N24 117.0(5)
N23 C72 S4 125.7(4)
N24 C72 S4 117.3(4)
O13 C73 H73A 109.5
O13 C73 H73B 109.5
H73A C73 H73B 109.5
O13 C73 H73C 109.5
H73A C73 H73C 109.5
H73B C73 H73C 109.5
O14 C74 H74A 109.5
O14 C74 H74B 109.5
H74A C74 H74B 109.5
O14 C74 H74C 109.5
H74A C74 H74C 109.5
H74B C74 H74C 109.5
O15 C75 H75A 109.5
O15 C75 H75B 109.5
H75A C75 H75B 109.5
O15 C75 H75C 109.5
H75A C75 H75C 109.5
H75B C75 H75C 109.5
C5 N1 C1 119.6(5)
C5 N1 Cu1 112.2(4)
C1 N1 Cu1 128.0(4)
C10 N2 C6 118.0(5)
C10 N2 Cu1 122.3(4)
C6 N2 Cu1 119.2(4)
O3 N3 O2 121.9(4)
O3 N3 C14 120.2(5)
O2 N3 C14 117.8(5)
C17 N4 N5 115.6(4)
C17 N4 Cu1 124.2(4)
N5 N4 Cu1 119.6(3)
C18 N5 N4 112.2(4)
C18 N6 H6A 117(4)
C18 N6 H6B 111(4)
H6A N6 H6B 132(5)
C19 N7 C23 119.1(5)
C19 N7 Cu2 121.7(4)
C23 N7 Cu2 119.0(3)
C24 N8 C28 119.3(5)
C24 N8 Cu2 111.9(3)
C28 N8 Cu2 127.8(4)
O6 N9 O5 122.2(4)
O6 N9 C32 119.9(4)
O5 N9 C32 117.8(5)
C35 N10 N11 115.2(4)
C35 N10 Cu2 123.7(4)
N11 N10 Cu2 120.8(3)
C36 N11 N10 113.9(4)
C36 N12 H12A 115(7)
C36 N12 H12B 118(4)
H12A N12 H12B 127(8)
C37 N13 C41 119.1(5)
C37 N13 Cu3 129.7(4)
C41 N13 Cu3 111.2(4)
C46 N14 C42 119.5(5)
C46 N14 Cu3 121.2(4)
C42 N14 Cu3 119.0(4)
O8 N15 O9 122.0(5)
O8 N15 C50 119.1(5)
O9 N15 C50 118.9(5)
C53 N16 N17 115.4(4)
C53 N16 Cu3 125.1(4)
N17 N16 Cu3 119.1(3)
C54 N17 N16 112.9(4)
C54 N18 H18A 115(4)
C54 N18 H18B 112(4)
H18A N18 H18B 130(6)
C59 N19 C55 118.7(5)
C59 N19 Cu4 118.7(4)
C55 N19 Cu4 122.4(4)
C60 N20 C64 118.6(5)
C60 N20 Cu4 112.6(4)
C64 N20 Cu4 128.1(4)
O12 N21 O11 122.3(5)
O12 N21 C68 119.1(5)
O11 N21 C68 118.6(5)
C71 N22 N23 115.3(5)
C71 N22 Cu4 124.5(4)
N23 N22 Cu4 119.9(3)
C72 N23 N22 113.3(4)
C72 N24 H24A 115(5)
C72 N24 H24B 117(4)
H24A N24 H24B 123(6)
C11 O1 Cu1 124.8(3)
C29 O4 Cu2 125.0(3)
C47 O7 Cu3 127.0(3)
C65 O10 Cu4 126.9(4)
C73 O13 H13A 109.5
C74 O14 H14 109.5
C75 O15 H15A 109.5
C18 S1 Cu1 93.62(17)
C36 S2 Cu2 94.68(17)
C54 S3 Cu3 93.58(17)
C72 S4 Cu4 94.11(16)
N4 Cu1 O1 92.45(16)
N4 Cu1 N2 171.11(18)
O1 Cu1 N2 92.31(16)
N4 Cu1 N1 94.65(17)
O1 Cu1 N1 101.23(16)
N2 Cu1 N1 77.05(18)
N4 Cu1 S1 86.23(12)
O1 Cu1 S1 150.20(11)
N2 Cu1 S1 93.34(13)
N1 Cu1 S1 108.55(13)
N10 Cu2 O4 92.84(16)
N10 Cu2 N7 174.84(17)
O4 Cu2 N7 87.80(16)
N10 Cu2 N8 98.41(17)
O4 Cu2 N8 98.64(17)
N7 Cu2 N8 76.44(17)
N10 Cu2 S2 85.76(12)
O4 Cu2 S2 155.48(12)
N7 Cu2 S2 95.77(12)
N8 Cu2 S2 105.79(13)
N16 Cu3 O7 92.83(16)
N16 Cu3 N14 176.12(17)
O7 Cu3 N14 90.85(16)
N16 Cu3 N13 101.01(17)
O7 Cu3 N13 97.48(16)
N14 Cu3 N13 77.27(18)
N16 Cu3 S3 85.81(12)
O7 Cu3 S3 154.37(13)
N14 Cu3 S3 91.40(13)
N13 Cu3 S3 107.92(12)
O10 Cu4 N22 92.44(16)
O10 Cu4 N19 90.60(16)
N22 Cu4 N19 175.66(18)
O10 Cu4 N20 95.90(16)
N22 Cu4 N20 99.69(17)
N19 Cu4 N20 76.90(17)
O10 Cu4 S4 156.89(12)
N22 Cu4 S4 85.88(12)
N19 Cu4 S4 92.53(13)
N20 Cu4 S4 107.11(12)

loop_
_geom_bond_atom_site_label_1
_geom_bond_atom_site_label_2
_geom_bond_distance
C1 N1 1.332(7)
C1 C2 1.391(9)
C1 H1 0.9500
C2 C3 1.381(10)
C2 H2 0.9500
C3 C4 1.366(10)
C3 H3 0.9500
C4 C5 1.386(8)
C4 H4 0.9500
C5 N1 1.326(7)
C5 C6 1.506(8)
C6 N2 1.360(7)
C6 C7 1.373(8)
C7 C8 1.390(10)
C7 H7 0.9500
C8 C9 1.359(10)
C8 H8 0.9500
C9 C10 1.387(8)
C9 H9 0.9500
C10 N2 1.332(7)
C10 H10 0.9500
C11 O1 1.298(6)
C11 C12 1.413(7)
C11 C16 1.438(7)
C12 C13 1.382(7)
C12 H12 0.9500
C13 C14 1.383(8)
C13 H13 0.9500
C14 C15 1.380(7)
C14 N3 1.455(6)
C15 C16 1.402(7)
C15 H15 0.9500
C16 C17 1.443(7)
C17 N4 1.295(6)
C17 H17 0.9500
C18 N5 1.333(6)
C18 N6 1.340(7)
C18 S1 1.731(5)
C19 N7 1.343(7)
C19 C20 1.374(8)
C19 H19 0.9500
C20 C21 1.386(9)
C20 H20 0.9500
C21 C22 1.369(8)
C21 H21 0.9500
C22 C23 1.395(8)
C22 H22 0.9500
C23 N7 1.356(7)
C23 C24 1.464(8)
C24 N8 1.345(7)
C24 C25 1.395(8)
C25 C26 1.390(8)
C25 H25 0.9500
C26 C27 1.378(9)
C26 H26 0.9500
C27 C28 1.392(8)
C27 H27 0.9500
C28 N8 1.346(7)
C28 H28 0.9500
C29 O4 1.292(6)
C29 C30 1.406(7)
C29 C34 1.449(7)
C30 C31 1.367(7)
C30 H30 0.9500
C31 C32 1.395(8)
C31 H31 0.9500
C32 C33 1.380(7)
C32 N9 1.447(6)
C33 C34 1.401(7)
C33 H33 0.9500
C34 C35 1.445(7)
C35 N10 1.291(6)
C35 H35 0.9500
C36 N11 1.322(6)
C36 N12 1.325(7)
C36 S2 1.745(5)
C37 N13 1.328(7)
C37 C38 1.372(9)
C37 H37 0.9500
C38 C39 1.385(9)
C38 H38 0.9500
C39 C40 1.382(9)
C39 H39 0.9500
C40 C41 1.408(9)
C40 H40 0.9500
C41 N13 1.355(7)
C41 C42 1.467(8)
C42 N14 1.363(7)
C42 C43 1.389(8)
C43 C44 1.393(8)
C43 H43 0.9500
C44 C45 1.354(9)
C44 H44 0.9500
C45 C46 1.386(8)
C45 H45 0.9500
C46 N14 1.335(7)
C46 H46 0.9500
C47 O7 1.289(6)
C47 C48 1.433(7)
C47 C52 1.440(7)
C48 C49 1.358(7)
C48 H48 0.9500
C49 C50 1.406(8)
C49 H49 0.9500
C50 C51 1.375(7)
C50 N15 1.447(6)
C51 C52 1.388(7)
C51 H51 0.9500
C52 C53 1.442(7)
C53 N16 1.297(6)
C53 H53 0.9500
C54 N17 1.326(6)
C54 N18 1.348(7)
C54 S3 1.739(5)
C55 N19 1.355(7)
C55 C56 1.395(8)
C55 H55 0.9500
C56 C57 1.373(8)
C56 H56 0.9500
C57 C58 1.370(8)
C57 H57 0.9500
C58 C59 1.380(8)
C58 H58 0.9500
C59 N19 1.345(7)
C59 C60 1.496(7)
C60 N20 1.321(7)
C60 C61 1.394(8)
C61 C62 1.387(9)
C61 H61 0.9500
C62 C63 1.386(9)
C62 H62 0.9500
C63 C64 1.369(8)
C63 H63 0.9500
C64 N20 1.357(7)
C64 H64 0.9500
C65 O10 1.294(6)
C65 C66 1.422(8)
C65 C70 1.437(8)
C66 C67 1.370(8)
C66 H66 0.9500
C67 C68 1.421(8)
C67 H67 0.9500
C68 C69 1.372(7)
C68 N21 1.436(7)
C69 C70 1.401(7)
C69 H69 0.9500
C70 C71 1.439(7)
C71 N22 1.295(6)
C71 H71 0.9500
C72 N23 1.326(6)
C72 N24 1.351(7)
C72 S4 1.735(5)
C73 O13 1.362(9)
C73 H73A 0.9800
C73 H73B 0.9800
C73 H73C 0.9800
C74 O14 1.374(9)
C74 H74A 0.9800
C74 H74B 0.9800
C74 H74C 0.9800
C75 O15 1.260(10)
C75 H75A 0.9800
C75 H75B 0.9800
C75 H75C 0.9800
N1 Cu1 2.250(5)
N2 Cu1 2.012(4)
N3 O3 1.228(6)
N3 O2 1.237(6)
N4 N5 1.398(6)
N4 Cu1 1.953(4)
N6 H6A 0.86(2)
N6 H6B 0.89(5)
N7 Cu2 2.024(4)
N8 Cu2 2.245(4)
N9 O6 1.230(6)
N9 O5 1.239(6)
N10 N11 1.390(6)
N10 Cu2 1.952(4)
N12 H12A 0.63(6)
N12 H12B 0.83(6)
N13 Cu3 2.251(5)
N14 Cu3 2.011(4)
N15 O8 1.230(6)
N15 O9 1.247(6)
N16 N17 1.396(6)
N16 Cu3 1.958(4)
N18 H18A 0.82(6)
N18 H18B 0.93(6)
N19 Cu4 2.030(4)
N20 Cu4 2.221(4)
N21 O12 1.225(6)
N21 O11 1.234(6)
N22 N23 1.393(6)
N22 Cu4 1.969(4)
N24 H24A 0.76(6)
N24 H24B 0.85(6)
O1 Cu1 1.974(4)
O4 Cu2 1.953(3)
O7 Cu3 1.967(3)
O10 Cu4 1.950(4)
O13 H13A 0.8400
O14 H14 0.8400
O15 H15A 0.8400
S1 Cu1 2.2510(14)
S2 Cu2 2.2599(14)
S3 Cu3 2.2507(14)
S4 Cu4 2.2653(14)

loop_
_geom_torsion_atom_site_label_1
_geom_torsion_atom_site_label_2
_geom_torsion_atom_site_label_3
_geom_torsion_atom_site_label_4
_geom_torsion
N1 C1 C2 C3 1.8(11)
C1 C2 C3 C4 -3.8(12)
C2 C3 C4 C5 2.0(11)
C3 C4 C5 N1 2.0(10)
C3 C4 C5 C6 -175.8(6)
N1 C5 C6 N2 9.6(8)
C4 C5 C6 N2 -172.6(6)
N1 C5 C6 C7 -166.0(6)
C4 C5 C6 C7 11.8(10)
N2 C6 C7 C8 1.4(10)
C5 C6 C7 C8 176.7(6)
C6 C7 C8 C9 -2.7(12)
C7 C8 C9 C10 2.0(11)
C8 C9 C10 N2 0.1(10)
O1 C11 C12 C13 -172.6(5)
C16 C11 C12 C13 6.4(8)
C11 C12 C13 C14 -0.9(8)
C12 C13 C14 C15 -5.3(8)
C12 C13 C14 N3 176.2(5)
C13 C14 C15 C16 5.5(8)
N3 C14 C15 C16 -175.9(5)
C14 C15 C16 C11 0.3(8)
C14 C15 C16 C17 -177.8(5)
O1 C11 C16 C15 172.9(5)
C12 C11 C16 C15 -6.1(7)
O1 C11 C16 C17 -9.1(8)
C12 C11 C16 C17 171.9(5)
C15 C16 C17 N4 -173.4(5)
C11 C16 C17 N4 8.6(8)
N7 C19 C20 C21 0.8(9)
C19 C20 C21 C22 0.1(9)
C20 C21 C22 C23 -1.1(9)
C21 C22 C23 N7 1.4(8)
C21 C22 C23 C24 178.0(5)
N7 C23 C24 N8 10.3(7)
C22 C23 C24 N8 -166.5(5)
N7 C23 C24 C25 -167.7(5)
C22 C23 C24 C25 15.5(8)
N8 C24 C25 C26 3.8(9)
C23 C24 C25 C26 -178.3(5)
C24 C25 C26 C27 -2.2(9)
C25 C26 C27 C28 0.3(9)
C26 C27 C28 N8 0.0(9)
O4 C29 C30 C31 176.8(5)
C34 C29 C30 C31 -3.8(8)
C29 C30 C31 C32 1.1(8)
C30 C31 C32 C33 2.6(8)
C30 C31 C32 N9 -179.3(5)
C31 C32 C33 C34 -3.3(8)
N9 C32 C33 C34 178.6(4)
C32 C33 C34 C35 175.2(4)
C32 C33 C34 C29 0.3(7)
O4 C29 C34 C33 -177.6(5)
C30 C29 C34 C33 3.0(7)
O4 C29 C34 C35 7.9(8)
C30 C29 C34 C35 -171.5(5)
C33 C34 C35 N10 174.6(5)
C29 C34 C35 N10 -10.8(8)
N13 C37 C38 C39 1.3(10)
C37 C38 C39 C40 -1.0(11)
C38 C39 C40 C41 -0.6(11)
C39 C40 C41 N13 2.1(10)
C39 C40 C41 C42 -177.6(6)
N13 C41 C42 N14 3.4(7)
C40 C41 C42 N14 -176.8(6)
N13 C41 C42 C43 -174.6(5)
C40 C41 C42 C43 5.1(9)
N14 C42 C43 C44 0.5(9)
C41 C42 C43 C44 178.5(5)
C42 C43 C44 C45 -1.0(9)
C43 C44 C45 C46 0.4(9)
C44 C45 C46 N14 0.9(9)
O7 C47 C48 C49 -179.2(5)
C52 C47 C48 C49 0.1(8)
C47 C48 C49 C50 0.8(9)
C48 C49 C50 C51 -1.1(8)
C48 C49 C50 N15 -179.2(5)
C49 C50 C51 C52 0.4(8)
N15 C50 C51 C52 178.4(5)
C50 C51 C52 C47 0.6(8)
C50 C51 C52 C53 -177.5(5)
O7 C47 C52 C51 178.4(5)
C48 C47 C52 C51 -0.8(7)
O7 C47 C52 C53 -3.6(8)
C48 C47 C52 C53 177.1(5)
C51 C52 C53 N16 176.4(5)
C47 C52 C53 N16 -1.6(8)
N19 C55 C56 C57 -0.1(9)
C55 C56 C57 C58 0.5(9)
C56 C57 C58 C59 0.6(9)
C57 C58 C59 N19 -2.2(9)
C57 C58 C59 C60 -179.3(5)
N19 C59 C60 N20 -11.1(7)
C58 C59 C60 N20 166.1(5)
N19 C59 C60 C61 170.0(5)
C58 C59 C60 C61 -12.8(9)
N20 C60 C61 C62 -1.1(10)
C59 C60 C61 C62 177.7(6)
C60 C61 C62 C63 -0.4(10)
C61 C62 C63 C64 1.2(10)
C62 C63 C64 N20 -0.6(9)
O10 C65 C66 C67 178.0(5)
C70 C65 C66 C67 -2.3(8)
C65 C66 C67 C68 -0.3(9)
C66 C67 C68 C69 2.0(9)
C66 C67 C68 N21 -179.3(5)
C67 C68 C69 C70 -1.1(9)
N21 C68 C69 C70 -179.8(5)
C68 C69 C70 C65 -1.4(8)
C68 C69 C70 C71 175.7(5)
O10 C65 C70 C69 -177.2(5)
C66 C65 C70 C69 3.1(7)
O10 C65 C70 C71 5.8(8)
C66 C65 C70 C71 -173.9(5)
C69 C70 C71 N22 178.9(5)
C65 C70 C71 N22 -4.1(9)
C4 C5 N1 C1 -4.1(9)
C6 C5 N1 C1 173.9(5)
C4 C5 N1 Cu1 171.3(5)
C6 C5 N1 Cu1 -10.7(6)
C2 C1 N1 C5 2.2(9)
C2 C1 N1 Cu1 -172.4(5)
C9 C10 N2 C6 -1.4(9)
C9 C10 N2 Cu1 -173.3(5)
C7 C6 N2 C10 0.6(9)
C5 C6 N2 C10 -175.0(5)
C7 C6 N2 Cu1 172.8(5)
C5 C6 N2 Cu1 -2.9(7)
C15 C14 N3 O3 3.7(7)
C13 C14 N3 O3 -177.8(5)
C15 C14 N3 O2 -179.2(5)
C13 C14 N3 O2 -0.6(7)
C16 C17 N4 N5 -176.6(4)
C16 C17 N4 Cu1 12.6(7)
N6 C18 N5 N4 -179.7(4)
S1 C18 N5 N4 2.5(7)
C17 N4 N5 C18 174.7(4)
Cu1 N4 N5 C18 -14.1(5)
C20 C19 N7 C23 -0.5(8)
C20 C19 N7 Cu2 -175.6(4)
C22 C23 N7 C19 -0.5(7)
C24 C23 N7 C19 -177.4(4)
C22 C23 N7 Cu2 174.7(4)
C24 C23 N7 Cu2 -2.2(6)
C25 C24 N8 C28 -3.4(8)
C23 C24 N8 C28 178.5(5)
C25 C24 N8 Cu2 165.8(4)
C23 C24 N8 Cu2 -12.4(5)
C27 C28 N8 C24 1.6(9)
C27 C28 N8 Cu2 -165.7(5)
C33 C32 N9 O6 -0.8(7)
C31 C32 N9 O6 -179.0(5)
C33 C32 N9 O5 -178.5(5)
C31 C32 N9 O5 3.3(7)
C34 C35 N10 N11 176.2(4)
C34 C35 N10 Cu2 -9.9(7)
N12 C36 N11 N10 179.8(5)
S2 C36 N11 N10 -0.8(6)
C35 N10 N11 C36 -179.1(4)
Cu2 N10 N11 C36 6.8(6)
C38 C37 N13 C41 0.1(8)
C38 C37 N13 Cu3 179.8(5)
C40 C41 N13 C37 -1.8(8)
C42 C41 N13 C37 177.9(5)
C40 C41 N13 Cu3 178.5(5)
C42 C41 N13 Cu3 -1.8(6)
C45 C46 N14 C42 -1.5(8)
C45 C46 N14 Cu3 -175.3(4)
C43 C42 N14 C46 0.8(8)
C41 C42 N14 C46 -177.4(5)
C43 C42 N14 Cu3 174.7(4)
C41 C42 N14 Cu3 -3.4(6)
C51 C50 N15 O8 177.6(5)
C49 C50 N15 O8 -4.3(8)
C51 C50 N15 O9 -3.0(8)
C49 C50 N15 O9 175.1(5)
C52 C53 N16 N17 -174.3(5)
C52 C53 N16 Cu3 12.9(8)
N18 C54 N17 N16 -179.6(4)
S3 C54 N17 N16 -0.2(7)
C53 N16 N17 C54 171.6(5)
Cu3 N16 N17 C54 -15.1(6)
C58 C59 N19 C55 2.6(8)
C60 C59 N19 C55 179.9(5)
C58 C59 N19 Cu4 -172.6(4)
C60 C59 N19 Cu4 4.7(6)
C56 C55 N19 C59 -1.5(8)
C56 C55 N19 Cu4 173.5(4)
C61 C60 N20 C64 1.7(8)
C59 C60 N20 C64 -177.2(5)
C61 C60 N20 Cu4 -169.7(5)
C59 C60 N20 Cu4 11.4(6)
C63 C64 N20 C60 -0.8(8)
C63 C64 N20 Cu4 169.1(4)
C69 C68 N21 O12 4.7(8)
C67 C68 N21 O12 -174.0(5)
C69 C68 N21 O11 -175.5(5)
C67 C68 N21 O11 5.9(8)
C70 C71 N22 N23 174.6(5)
C70 C71 N22 Cu4 -11.6(8)
N24 C72 N23 N22 174.2(4)
S4 C72 N23 N22 -2.5(7)
C71 N22 N23 C72 -175.5(5)
Cu4 N22 N23 C72 10.4(6)
C12 C11 O1 Cu1 167.4(4)
C16 C11 O1 Cu1 -11.6(7)
C30 C29 O4 Cu2 -165.5(4)
C34 C29 O4 Cu2 15.2(7)
C48 C47 O7 Cu3 175.8(4)
C52 C47 O7 Cu3 -3.5(8)
C66 C65 O10 Cu4 -171.5(4)
C70 C65 O10 Cu4 8.8(7)
N5 C18 S1 Cu1 7.4(5)
N6 C18 S1 Cu1 -170.4(4)
N11 C36 S2 Cu2 -4.0(5)
N12 C36 S2 Cu2 175.4(4)
N17 C54 S3 Cu3 11.7(5)
N18 C54 S3 Cu3 -168.9(4)
N23 C72 S4 Cu4 -4.6(5)
N24 C72 S4 Cu4 178.6(4)
C17 N4 Cu1 O1 -23.9(4)
N5 N4 Cu1 O1 165.7(3)
C17 N4 Cu1 N1 77.6(4)
N5 N4 Cu1 N1 -92.9(4)
C17 N4 Cu1 S1 -174.1(4)
N5 N4 Cu1 S1 15.5(3)
C11 O1 Cu1 N4 23.6(4)
C11 O1 Cu1 N2 -148.9(4)
C11 O1 Cu1 N1 -71.6(4)
C11 O1 Cu1 S1 110.3(4)
C10 N2 Cu1 O1 -89.3(4)
C6 N2 Cu1 O1 98.9(4)
C10 N2 Cu1 N1 169.7(5)
C6 N2 Cu1 N1 -2.1(4)
C10 N2 Cu1 S1 61.4(4)
C6 N2 Cu1 S1 -110.3(4)
C5 N1 Cu1 N4 -176.0(4)
C1 N1 Cu1 N4 -1.1(5)
C5 N1 Cu1 O1 -82.5(4)
C1 N1 Cu1 O1 92.4(5)
C5 N1 Cu1 N2 7.3(4)
C1 N1 Cu1 N2 -177.8(5)
C5 N1 Cu1 S1 96.5(4)
C1 N1 Cu1 S1 -88.6(5)
C18 S1 Cu1 N4 -10.3(2)
C18 S1 Cu1 O1 -98.7(3)
C18 S1 Cu1 N2 160.8(2)
C18 S1 Cu1 N1 83.3(2)
C35 N10 Cu2 O4 23.4(4)
N11 N10 Cu2 O4 -163.0(4)
C35 N10 Cu2 N8 -75.8(4)
N11 N10 Cu2 N8 97.8(4)
C35 N10 Cu2 S2 178.8(4)
N11 N10 Cu2 S2 -7.6(3)
C29 O4 Cu2 N10 -26.4(4)
C29 O4 Cu2 N7 148.5(4)
C29 O4 Cu2 N8 72.6(4)
C29 O4 Cu2 S2 -112.4(4)
C19 N7 Cu2 O4 72.3(4)
C23 N7 Cu2 O4 -102.7(4)
C19 N7 Cu2 N8 171.8(4)
C23 N7 Cu2 N8 -3.3(4)
C19 N7 Cu2 S2 -83.3(4)
C23 N7 Cu2 S2 101.6(4)
C24 N8 Cu2 N10 -171.5(4)
C28 N8 Cu2 N10 -3.5(5)
C24 N8 Cu2 O4 94.3(4)
C28 N8 Cu2 O4 -97.7(5)
C24 N8 Cu2 N7 8.7(4)
C28 N8 Cu2 N7 176.7(5)
C24 N8 Cu2 S2 -83.6(4)
C28 N8 Cu2 S2 84.4(5)
C36 S2 Cu2 N10 5.2(2)
C36 S2 Cu2 O4 92.8(3)
C36 S2 Cu2 N7 -169.9(2)
C36 S2 Cu2 N8 -92.3(2)
C53 N16 Cu3 O7 -14.7(4)
N17 N16 Cu3 O7 172.7(4)
C53 N16 Cu3 N13 83.4(4)
N17 N16 Cu3 N13 -89.1(4)
C53 N16 Cu3 S3 -169.1(4)
N17 N16 Cu3 S3 18.3(3)
C47 O7 Cu3 N16 10.3(4)
C47 O7 Cu3 N14 -168.4(4)
C47 O7 Cu3 N13 -91.2(4)
C47 O7 Cu3 S3 96.5(5)
C46 N14 Cu3 O7 -86.8(4)
C42 N14 Cu3 O7 99.3(4)
C46 N14 Cu3 N13 175.7(4)
C42 N14 Cu3 N13 1.9(4)
C46 N14 Cu3 S3 67.6(4)
C42 N14 Cu3 S3 -106.2(4)
C37 N13 Cu3 N16 -3.1(5)
C41 N13 Cu3 N16 176.5(4)
C37 N13 Cu3 O7 91.2(5)
C41 N13 Cu3 O7 -89.1(4)
C37 N13 Cu3 N14 -179.6(5)
C41 N13 Cu3 N14 0.1(4)
C37 N13 Cu3 S3 -92.3(5)
C41 N13 Cu3 S3 87.4(4)
C54 S3 Cu3 N16 -13.5(2)
C54 S3 Cu3 O7 -101.3(3)
C54 S3 Cu3 N14 163.8(2)
C54 S3 Cu3 N13 86.8(2)
C65 O10 Cu4 N22 -17.6(4)
C65 O10 Cu4 N19 159.3(4)
C65 O10 Cu4 N20 82.4(4)
C65 O10 Cu4 S4 -102.8(5)
C71 N22 Cu4 O10 18.7(5)
N23 N22 Cu4 O10 -167.8(4)
C71 N22 Cu4 N20 -77.8(5)
N23 N22 Cu4 N20 95.8(4)
C71 N22 Cu4 S4 175.6(4)
N23 N22 Cu4 S4 -10.9(3)
C59 N19 Cu4 O10 -95.0(4)
C55 N19 Cu4 O10 90.0(4)
C59 N19 Cu4 N20 0.9(4)
C55 N19 Cu4 N20 -174.1(4)
C59 N19 Cu4 S4 107.9(4)
C55 N19 Cu4 S4 -67.1(4)
C60 N20 Cu4 O10 82.2(4)
C64 N20 Cu4 O10 -88.2(5)
C60 N20 Cu4 N22 175.7(4)
C64 N20 Cu4 N22 5.3(5)
C60 N20 Cu4 N19 -7.0(4)
C64 N20 Cu4 N19 -177.4(5)
C60 N20 Cu4 S4 -95.6(4)
C64 N20 Cu4 S4 94.0(4)
C72 S4 Cu4 O10 93.5(3)
C72 S4 Cu4 N22 7.0(2)
C72 S4 Cu4 N19 -169.0(2)
C72 S4 Cu4 N20 -91.9(2)
